data_7157430
loop_
_publ_author_name
'Meesa, Siddi Ramulu'
'Naikawadi, Praveen Kumar'
'Gugulothu, Kishan'
'Kota, Shiva Kumar'

_publ_section_title
;
 Catalyst and solvent switched divergent C&#x2212;H functionalization:
 oxidative annulation of N-aryl substituted quinazolin-4-amine with
 alkynes
;
_journal_name_full 'Organic &amp; Biomolecular Chemistry'
_journal_paper_doi 10.1039/D0OB00318B
_journal_year 2020
_chemical_formula_moiety 'C28 H19 N3'
_chemical_formula_sum 'C28 H19 N3'
_chemical_formula_weight 397.46
_space_group_crystal_system monoclinic
_space_group_IT_number 14
_space_group_name_Hall '-P 2yn'
_space_group_name_H-M_alt 'P 1 21/n 1'
_atom_sites_solution_hydrogens geom
_audit_creation_method SHELXL-2014
_audit_update_record
;
2019-08-26 deposited with the CCDC.	2020-03-27 downloaded from the CCDC.
;
_cell_angle_alpha 90
_cell_angle_beta 97.1130(10)
_cell_angle_gamma 90
_cell_formula_units_Z 4
_cell_length_a 9.9378(3)
_cell_length_b 11.6946(4)
_cell_length_c 18.4106(7)
_cell_measurement_reflns_used 4769
_cell_measurement_temperature 296(2)
_cell_measurement_theta_max 24.21
_cell_measurement_theta_min 2.22
_cell_volume 2123.19(13)
_computing_cell_refinement 'Bruker SAINT'
_computing_data_collection 'Bruker APEX2'
_computing_data_reduction 'Bruker SAINT'
_computing_molecular_graphics 'Bruker SHELXTL'
_computing_publication_material 'Bruker SHELXTL'
_computing_structure_refinement 'SHELXL-2014 (Sheldrick, 2014)'
_computing_structure_solution 'SHELXL-2014 (Sheldrick, 2014)'
_diffrn_ambient_temperature 296(2)
_diffrn_detector_area_resol_mean 0
_diffrn_measured_fraction_theta_full 0.999
_diffrn_measured_fraction_theta_max 0.999
_diffrn_measurement_device_type 'Bruker KAPPA APEX-II CCD'
_diffrn_measurement_method '\f and \w scans'
_diffrn_radiation_type MoK\a
_diffrn_radiation_wavelength 0.71073
_diffrn_reflns_av_R_equivalents 0.0443
_diffrn_reflns_av_unetI/netI 0.0374
_diffrn_reflns_Laue_measured_fraction_full 0.999
_diffrn_reflns_Laue_measured_fraction_max 0.999
_diffrn_reflns_limit_h_max 12
_diffrn_reflns_limit_h_min -12
_diffrn_reflns_limit_k_max 14
_diffrn_reflns_limit_k_min -14
_diffrn_reflns_limit_l_max 22
_diffrn_reflns_limit_l_min -22
_diffrn_reflns_number 16746
_diffrn_reflns_point_group_measured_fraction_full 0.999
_diffrn_reflns_point_group_measured_fraction_max 0.999
_diffrn_reflns_theta_full 25.242
_diffrn_reflns_theta_max 26.000
_diffrn_reflns_theta_min 2.222
_diffrn_source 'sealed tube'
_exptl_absorpt_coefficient_mu 0.074
_exptl_absorpt_correction_T_max 0.9897
_exptl_absorpt_correction_T_min 0.9868
_exptl_absorpt_correction_type multi-scan
_exptl_absorpt_process_details SADABS
_exptl_crystal_colour yellow
_exptl_crystal_density_diffrn 1.243
_exptl_crystal_density_meas 1.242
_exptl_crystal_density_method NONE
_exptl_crystal_description block
_exptl_crystal_F_000 832
_exptl_crystal_size_max 0.180
_exptl_crystal_size_mid 0.140
_exptl_crystal_size_min 0.140
_refine_diff_density_max 0.141
_refine_diff_density_min -0.181
_refine_diff_density_rms 0.045
_refine_ls_extinction_coef 0.0083(11)
_refine_ls_extinction_expression Fc^*^=kFc[1+0.001xFc^2^\l^3^/sin(2\q)]^-1/4^
_refine_ls_extinction_method SHELXL
_refine_ls_goodness_of_fit_ref 0.951
_refine_ls_hydrogen_treatment constr
_refine_ls_matrix_type full
_refine_ls_number_parameters 281
_refine_ls_number_reflns 4175
_refine_ls_number_restraints 0
_refine_ls_restrained_S_all 0.951
_refine_ls_R_factor_all 0.0679
_refine_ls_R_factor_gt 0.0390
_refine_ls_shift/su_max 0.000
_refine_ls_shift/su_mean 0.000
_refine_ls_structure_factor_coef Fsqd
_refine_ls_weighting_details 'w=1/[\s^2^(Fo^2^)+(0.0545P)^2^+0.0436P] where P=(Fo^2^+2Fc^2^)/3'
_refine_ls_weighting_scheme calc
_refine_ls_wR_factor_gt 0.0908
_refine_ls_wR_factor_ref 0.1014
_reflns_Friedel_coverage 0.000
_reflns_number_gt 2665
_reflns_number_total 4175
_reflns_threshold_expression 'I > 2\s(I)'
_cod_data_source_file d0ob00318b2.cif
_cod_data_source_block shelx_CCDC1
_cod_original_sg_symbol_H-M 'P 21/n'
_cod_database_code 7157430
_shelx_space_group_comment
;
The symmetry employed for this shelxl refinement is uniquely defined
by the following loop, which should always be used as a source of
symmetry information in preference to the above space-group names.
They are only intended as comments.
;
_shelx_estimated_absorpt_t_min 0.987
_shelx_estimated_absorpt_t_max 0.990
_shelxl_version_number 2014-3

loop_
_space_group_symop_operation_xyz
'x, y, z'
'-x+1/2, y+1/2, -z+1/2'
'-x, -y, -z'
'x-1/2, -y-1/2, z-1/2'

loop_
_atom_site_label
_atom_site_type_symbol
_atom_site_fract_x
_atom_site_fract_y
_atom_site_fract_z
_atom_site_U_iso_or_equiv
_atom_site_adp_type
_atom_site_occupancy
_atom_site_site_symmetry_order
_atom_site_calc_flag
_atom_site_refinement_flags_posn
_atom_site_refinement_flags_adp
_atom_site_refinement_flags_occupancy
_atom_site_disorder_assembly
_atom_site_disorder_group
C1 C 0.37324(12) 0.39264(11) 0.10299(7) 0.0484(3) Uani 1 1 d . . . . .
C2 C 0.28965(13) 0.44197(11) 0.03917(7) 0.0510(3) Uani 1 1 d . . . . .
C3 C 0.32896(16) 0.54292(12) 0.00857(8) 0.0653(4) Uani 1 1 d . . . . .
H3 H 0.4076 0.5800 0.0288 0.078 Uiso 1 1 calc R U . . .
C4 C 0.2514(2) 0.58849(15) -0.05198(10) 0.0854(5) Uani 1 1 d . . . . .
H4 H 0.2778 0.6564 -0.0723 0.102 Uiso 1 1 calc R U . . .
C5 C 0.1356(2) 0.53412(19) -0.08227(10) 0.0967(6) Uani 1 1 d . . . . .
H5 H 0.0838 0.5651 -0.1231 0.116 Uiso 1 1 calc R U . . .
C6 C 0.09640(18) 0.43440(17) -0.05250(9) 0.0862(5) Uani 1 1 d . . . . .
H6 H 0.0179 0.3976 -0.0732 0.103 Uiso 1 1 calc R U . . .
C7 C 0.17214(14) 0.38828(13) 0.00778(8) 0.0647(4) Uani 1 1 d . . . . .
H7 H 0.1445 0.3205 0.0278 0.078 Uiso 1 1 calc R U . . .
C8 C 0.43104(12) 0.44205(11) 0.16678(7) 0.0478(3) Uani 1 1 d . . . . .
C9 C 0.40965(13) 0.55959(11) 0.19220(7) 0.0512(3) Uani 1 1 d . . . . .
C10 C 0.28176(14) 0.60893(13) 0.18394(8) 0.0591(4) Uani 1 1 d . . . . .
H10 H 0.2083 0.5679 0.1611 0.071 Uiso 1 1 calc R U . . .
C11 C 0.26209(19) 0.71756(15) 0.20908(9) 0.0765(5) Uani 1 1 d . . . . .
H11 H 0.1758 0.7496 0.2025 0.092 Uiso 1 1 calc R U . . .
C12 C 0.3683(2) 0.77890(15) 0.24371(9) 0.0885(6) Uani 1 1 d . . . . .
H12 H 0.3545 0.8523 0.2609 0.106 Uiso 1 1 calc R U . . .
C13 C 0.4944(2) 0.73144(16) 0.25284(10) 0.0887(5) Uani 1 1 d . . . . .
H13 H 0.5669 0.7726 0.2766 0.106 Uiso 1 1 calc R U . . .
C14 C 0.51548(16) 0.62306(13) 0.22722(9) 0.0704(4) Uani 1 1 d . . . . .
H14 H 0.6024 0.5922 0.2336 0.085 Uiso 1 1 calc R U . . .
C15 C 0.50603(12) 0.35418(11) 0.20900(7) 0.0493(3) Uani 1 1 d . . . . .
C16 C 0.58549(13) 0.35094(14) 0.27739(8) 0.0616(4) Uani 1 1 d . . . . .
H16 H 0.6004 0.4170 0.3054 0.074 Uiso 1 1 calc R U . . .
C17 C 0.64071(15) 0.24887(16) 0.30226(9) 0.0733(5) Uani 1 1 d . . . . .
H17 H 0.6930 0.2462 0.3478 0.088 Uiso 1 1 calc R U . . .
C18 C 0.62079(15) 0.14940(15) 0.26139(9) 0.0713(4) Uani 1 1 d . . . . .
H18 H 0.6601 0.0816 0.2800 0.086 Uiso 1 1 calc R U . . .
C19 C 0.54425(14) 0.14901(13) 0.19404(8) 0.0610(4) Uani 1 1 d . . . . .
H19 H 0.5315 0.0826 0.1662 0.073 Uiso 1 1 calc R U . . .
C20 C 0.48696(12) 0.25198(11) 0.16943(7) 0.0505(3) Uani 1 1 d . . . . .
C21 C 0.39186(13) 0.20155(11) 0.04317(7) 0.0495(3) Uani 1 1 d . . . . .
C22 C 0.44748(18) 0.15922(15) -0.06841(9) 0.0758(5) Uani 1 1 d . . . . .
H22 H 0.4953 0.1800 -0.1067 0.091 Uiso 1 1 calc R U . . .
C23 C 0.30844(15) 0.03487(12) -0.02118(8) 0.0626(4) Uani 1 1 d . . . . .
C24 C 0.2299(2) -0.06517(15) -0.02686(12) 0.0918(6) Uani 1 1 d . . . . .
H24 H 0.2263 -0.1105 -0.0686 0.110 Uiso 1 1 calc R U . . .
C25 C 0.1594(2) -0.09554(18) 0.02836(16) 0.1111(7) Uani 1 1 d . . . . .
H25 H 0.1086 -0.1625 0.0245 0.133 Uiso 1 1 calc R U . . .
C26 C 0.16151(19) -0.02826(17) 0.09116(13) 0.0979(6) Uani 1 1 d . . . . .
H26 H 0.1115 -0.0506 0.1282 0.118 Uiso 1 1 calc R U . . .
C27 C 0.23591(15) 0.06968(13) 0.09872(9) 0.0701(4) Uani 1 1 d . . . . .
H27 H 0.2367 0.1144 0.1405 0.084 Uiso 1 1 calc R U . . .
C28 C 0.31165(13) 0.10227(11) 0.04247(7) 0.0512(3) Uani 1 1 d . . . . .
N1 N 0.40355(10) 0.27569(9) 0.10473(5) 0.0511(3) Uani 1 1 d . . . . .
N2 N 0.45818(12) 0.23108(10) -0.01063(6) 0.0639(3) Uani 1 1 d . . . . .
N3 N 0.37886(14) 0.06487(12) -0.07721(7) 0.0735(4) Uani 1 1 d . . . . .

loop_
_atom_site_aniso_label
_atom_site_aniso_U_11
_atom_site_aniso_U_22
_atom_site_aniso_U_33
_atom_site_aniso_U_23
_atom_site_aniso_U_13
_atom_site_aniso_U_12
C1 0.0538(7) 0.0422(7) 0.0500(8) -0.0023(6) 0.0096(6) 0.0014(6)
C2 0.0637(8) 0.0453(8) 0.0445(8) -0.0045(6) 0.0086(6) 0.0071(6)
C3 0.0842(10) 0.0528(9) 0.0613(10) 0.0019(8) 0.0183(8) 0.0060(8)
C4 0.1319(15) 0.0645(11) 0.0632(11) 0.0157(9) 0.0253(11) 0.0205(11)
C5 0.1384(17) 0.0912(15) 0.0547(11) 0.0051(10) -0.0107(11) 0.0335(13)
C6 0.1031(13) 0.0807(13) 0.0663(11) -0.0061(10) -0.0229(10) 0.0151(10)
C7 0.0765(10) 0.0548(9) 0.0593(9) -0.0036(7) -0.0048(8) 0.0049(7)
C8 0.0449(7) 0.0486(8) 0.0504(8) -0.0050(6) 0.0087(6) -0.0010(6)
C9 0.0568(8) 0.0507(8) 0.0476(8) -0.0067(6) 0.0128(6) -0.0032(6)
C10 0.0633(8) 0.0585(9) 0.0574(9) -0.0020(7) 0.0145(7) 0.0059(7)
C11 0.1006(12) 0.0666(11) 0.0676(11) 0.0005(9) 0.0318(9) 0.0220(10)
C12 0.1432(18) 0.0560(11) 0.0713(12) -0.0161(9) 0.0334(12) 0.0063(12)
C13 0.1125(15) 0.0696(12) 0.0838(12) -0.0285(10) 0.0106(10) -0.0211(11)
C14 0.0677(9) 0.0646(11) 0.0790(11) -0.0195(8) 0.0090(8) -0.0101(8)
C15 0.0420(7) 0.0572(9) 0.0496(8) -0.0055(7) 0.0093(6) -0.0005(6)
C16 0.0519(8) 0.0745(11) 0.0572(9) -0.0092(8) 0.0019(7) -0.0012(7)
C17 0.0599(9) 0.0942(13) 0.0619(10) 0.0016(10) -0.0081(7) 0.0072(9)
C18 0.0657(9) 0.0771(11) 0.0699(11) 0.0095(9) 0.0033(8) 0.0174(8)
C19 0.0672(9) 0.0602(9) 0.0560(9) 0.0017(7) 0.0093(7) 0.0121(7)
C20 0.0526(8) 0.0537(9) 0.0457(7) -0.0008(7) 0.0084(6) 0.0053(6)
C21 0.0611(8) 0.0439(8) 0.0436(8) -0.0021(6) 0.0067(6) 0.0082(6)
C22 0.1074(13) 0.0715(12) 0.0524(10) -0.0011(9) 0.0254(9) 0.0161(10)
C23 0.0768(10) 0.0450(9) 0.0622(10) -0.0050(7) -0.0064(8) 0.0116(7)
C24 0.1103(14) 0.0588(11) 0.1003(15) -0.0180(10) -0.0110(12) -0.0040(10)
C25 0.1125(16) 0.0654(13) 0.151(2) -0.0053(15) 0.0009(15) -0.0290(11)
C26 0.1031(13) 0.0753(13) 0.1196(17) 0.0117(12) 0.0304(12) -0.0189(11)
C27 0.0818(10) 0.0597(10) 0.0708(10) 0.0042(8) 0.0171(8) -0.0035(8)
C28 0.0616(8) 0.0414(7) 0.0498(8) 0.0001(6) 0.0035(6) 0.0069(6)
N1 0.0652(7) 0.0448(7) 0.0425(6) -0.0029(5) 0.0035(5) 0.0049(5)
N2 0.0841(8) 0.0581(8) 0.0528(7) -0.0006(6) 0.0218(6) 0.0032(6)
N3 0.1042(10) 0.0633(9) 0.0520(8) -0.0105(7) 0.0050(7) 0.0188(8)

loop_
_atom_type_symbol
_atom_type_description
_atom_type_scat_dispersion_real
_atom_type_scat_dispersion_imag
_atom_type_scat_source
C C 0.0033 0.0016 'International Tables Vol C Tables 4.2.6.8 and 6.1.1.4'
H H 0.0000 0.0000 'International Tables Vol C Tables 4.2.6.8 and 6.1.1.4'
N N 0.0061 0.0033 'International Tables Vol C Tables 4.2.6.8 and 6.1.1.4'

loop_
_geom_angle_atom_site_label_1
_geom_angle_atom_site_label_2
_geom_angle_atom_site_label_3
_geom_angle
_geom_angle_site_symmetry_1
_geom_angle_site_symmetry_3
_geom_angle_publ_flag
C8 C1 N1 109.05(11) . . ?
C8 C1 C2 130.93(12) . . ?
N1 C1 C2 120.02(11) . . ?
C3 C2 C7 118.79(13) . . ?
C3 C2 C1 119.98(12) . . ?
C7 C2 C1 121.23(13) . . ?
C4 C3 C2 119.99(15) . . ?
C4 C3 H3 120.0 . . ?
C2 C3 H3 120.0 . . ?
C5 C4 C3 120.37(17) . . ?
C5 C4 H4 119.8 . . ?
C3 C4 H4 119.8 . . ?
C6 C5 C4 119.97(16) . . ?
C6 C5 H5 120.0 . . ?
C4 C5 H5 120.0 . . ?
C5 C6 C7 120.34(17) . . ?
C5 C6 H6 119.8 . . ?
C7 C6 H6 119.8 . . ?
C6 C7 C2 120.55(16) . . ?
C6 C7 H7 119.7 . . ?
C2 C7 H7 119.7 . . ?
C1 C8 C15 107.21(11) . . ?
C1 C8 C9 127.11(12) . . ?
C15 C8 C9 125.37(11) . . ?
C14 C9 C10 117.54(13) . . ?
C14 C9 C8 121.18(12) . . ?
C10 C9 C8 121.25(12) . . ?
C11 C10 C9 120.95(14) . . ?
C11 C10 H10 119.5 . . ?
C9 C10 H10 119.5 . . ?
C12 C11 C10 120.57(16) . . ?
C12 C11 H11 119.7 . . ?
C10 C11 H11 119.7 . . ?
C13 C12 C11 119.28(16) . . ?
C13 C12 H12 120.4 . . ?
C11 C12 H12 120.4 . . ?
C12 C13 C14 120.65(17) . . ?
C12 C13 H13 119.7 . . ?
C14 C13 H13 119.7 . . ?
C13 C14 C9 121.01(16) . . ?
C13 C14 H14 119.5 . . ?
C9 C14 H14 119.5 . . ?
C16 C15 C20 117.99(12) . . ?
C16 C15 C8 134.49(13) . . ?
C20 C15 C8 107.50(11) . . ?
C17 C16 C15 118.82(14) . . ?
C17 C16 H16 120.6 . . ?
C15 C16 H16 120.6 . . ?
C16 C17 C18 121.72(14) . . ?
C16 C17 H17 119.1 . . ?
C18 C17 H17 119.1 . . ?
C19 C18 C17 121.29(14) . . ?
C19 C18 H18 119.4 . . ?
C17 C18 H18 119.4 . . ?
C18 C19 C20 116.90(14) . . ?
C18 C19 H19 121.6 . . ?
C20 C19 H19 121.6 . . ?
C19 C20 N1 129.09(12) . . ?
C19 C20 C15 123.27(12) . . ?
N1 C20 C15 107.64(11) . . ?
N2 C21 C28 123.44(12) . . ?
N2 C21 N1 116.48(12) . . ?
C28 C21 N1 120.08(12) . . ?
N3 C22 N2 128.12(15) . . ?
N3 C22 H22 115.9 . . ?
N2 C22 H22 115.9 . . ?
N3 C23 C24 119.44(16) . . ?
N3 C23 C28 121.65(14) . . ?
C24 C23 C28 118.90(17) . . ?
C25 C24 C23 119.89(19) . . ?
C25 C24 H24 120.1 . . ?
C23 C24 H24 120.1 . . ?
C24 C25 C26 121.26(19) . . ?
C24 C25 H25 119.4 . . ?
C26 C25 H25 119.4 . . ?
C27 C26 C25 120.73(19) . . ?
C27 C26 H26 119.6 . . ?
C25 C26 H26 119.6 . . ?
C26 C27 C28 119.10(16) . . ?
C26 C27 H27 120.5 . . ?
C28 C27 H27 120.5 . . ?
C27 C28 C21 124.82(13) . . ?
C27 C28 C23 120.11(14) . . ?
C21 C28 C23 115.05(13) . . ?
C20 N1 C1 108.52(10) . . ?
C20 N1 C21 122.85(10) . . ?
C1 N1 C21 125.59(10) . . ?
C21 N2 C22 115.88(13) . . ?
C22 N3 C23 115.85(13) . . ?

loop_
_geom_bond_atom_site_label_1
_geom_bond_atom_site_label_2
_geom_bond_distance
_geom_bond_site_symmetry_2
_geom_bond_publ_flag
C1 C8 1.3696(17) . ?
C1 N1 1.4000(15) . ?
C1 C2 1.4703(18) . ?
C2 C3 1.3850(19) . ?
C2 C7 1.3874(18) . ?
C3 C4 1.381(2) . ?
C3 H3 0.9300 . ?
C4 C5 1.371(2) . ?
C4 H4 0.9300 . ?
C5 C6 1.366(3) . ?
C5 H5 0.9300 . ?
C6 C7 1.372(2) . ?
C6 H6 0.9300 . ?
C7 H7 0.9300 . ?
C8 C15 1.4395(17) . ?
C8 C9 1.4759(18) . ?
C9 C14 1.3801(18) . ?
C9 C10 1.3870(18) . ?
C10 C11 1.374(2) . ?
C10 H10 0.9300 . ?
C11 C12 1.367(2) . ?
C11 H11 0.9300 . ?
C12 C13 1.362(3) . ?
C12 H12 0.9300 . ?
C13 C14 1.377(2) . ?
C13 H13 0.9300 . ?
C14 H14 0.9300 . ?
C15 C16 1.4015(19) . ?
C15 C20 1.4002(17) . ?
C16 C17 1.369(2) . ?
C16 H16 0.9300 . ?
C17 C18 1.386(2) . ?
C17 H17 0.9300 . ?
C18 C19 1.372(2) . ?
C18 H18 0.9300 . ?
C19 C20 1.3841(18) . ?
C19 H19 0.9300 . ?
C20 N1 1.3922(15) . ?
C21 N2 1.3024(16) . ?
C21 C28 1.4075(18) . ?
C21 N1 1.4202(16) . ?
C22 N3 1.297(2) . ?
C22 N2 1.3495(19) . ?
C22 H22 0.9300 . ?
C23 N3 1.362(2) . ?
C23 C24 1.403(2) . ?
C23 C28 1.4093(19) . ?
C24 C25 1.351(3) . ?
C24 H24 0.9300 . ?
C25 C26 1.396(3) . ?
C25 H25 0.9300 . ?
C26 C27 1.361(2) . ?
C26 H26 0.9300 . ?
C27 C28 1.406(2) . ?
C27 H27 0.9300 . ?
